data_1536712
loop_
_publ_author_name
'Wurth, A.'
'Loehken, A.'
'Mewis, A.'

_publ_section_title
;
 Synthese und Kristallstrukturen ternaerer Phosphide und Arsenide des
 Rhodiums und Iridiums
;
_journal_name_full 'Zeitschrift fuer Anorganische und Allgemeine Chemie'
_journal_page_first 661
_journal_page_last 666
_journal_volume 628
_journal_year 2002
_chemical_formula_sum 'Ca2 Ir12 P7'
_space_group_IT_number 176
_symmetry_space_group_name_Hall '-P 6c'
_symmetry_space_group_name_H-M 'P 63/m'
_cell_angle_alpha 90
_cell_angle_beta 90
_cell_angle_gamma 120
_cell_formula_units_Z 1
_cell_length_a 9.512
_cell_length_b 9.512
_cell_length_c 3.923
_cell_volume 307.392
_citation_journal_id_ASTM ZAACAB
_cod_data_source_file Wurth_ZAACAB_2002_394.cif
_cod_data_source_block Ca2Ir12P7
_cod_original_cell_volume 307.3921
_cod_database_code 1536712

loop_
_symmetry_equiv_pos_as_xyz
x,y,z
x-y,x,z+1/2
-y,x-y,z
-x,-y,z+1/2
-x+y,-x,z
y,-x+y,z+1/2
-x,-y,-z
-x+y,-x,-z-1/2
y,-x+y,-z
x,y,-z-1/2
x-y,x,-z
-y,x-y,-z-1/2

loop_
_atom_site_label
_atom_site_type_symbol
_atom_site_fract_x
_atom_site_fract_y
_atom_site_fract_z
_atom_site_occupancy
_atom_site_U_iso_or_equiv
Ca1 Ca 0.6667 0.3333 0.75 1 0.0
Ir2 Ir 0.1562 0.26018 0.25 1 0.0
P2 P 0 0 0 0.5 0.0
P1 P 0.4121 0.287 0.25 1 0.0
Ir1 Ir 0.44756 0.06441 0.25 1 0.0
